data_4084613
loop_
_publ_author_name
'Korb, Marcus'
'Lang, Heinrich'

_publ_section_title
;
 Planar Chirality from the Chiral Pool: Diastereoselective Anionic
 Phospho-Fries Rearrangements at Ferrocene
;
_journal_issue 22
_journal_name_full Organometallics
_journal_page_first 6643
_journal_paper_doi 10.1021/om500953c
_journal_volume 33
_journal_year 2014
_chemical_formula_moiety 'C23 H21 Fe O2 P'
_chemical_formula_sum 'C23 H21 Fe O2 P'
_chemical_formula_weight 416.22
_chemical_name_systematic
; 
 ? 
;
_space_group_crystal_system orthorhombic
_space_group_IT_number 19
_space_group_name_Hall 'P 2ac 2ab'
_space_group_name_H-M_alt 'P 21 21 21'
_symmetry_space_group_name_Hall 'P 2ac 2ab'
_symmetry_space_group_name_H-M 'P 21 21 21'
_atom_sites_solution_hydrogens geom
_atom_sites_solution_primary direct
_atom_sites_solution_secondary difmap
_audit_creation_method SHELXL-97
_cell_angle_alpha 90.00
_cell_angle_beta 90.00
_cell_angle_gamma 90.00
_cell_formula_units_Z 4
_cell_length_a 8.3581(4)
_cell_length_b 8.5846(4)
_cell_length_c 27.2615(14)
_cell_measurement_reflns_used 2080
_cell_measurement_temperature 110.00(10)
_cell_measurement_theta_max 27.8940
_cell_measurement_theta_min 3.7170
_cell_volume 1956.04(16)
_computing_cell_refinement
;
CrysAlisPro, Agilent Technologies,
Version 1.171.36.28 (release 01-02-2013 CrysAlis171 .NET)
(compiled Feb  1 2013,16:14:44)
;
_computing_data_collection
;
CrysAlisPro, Agilent Technologies,
Version 1.171.36.28 (release 01-02-2013 CrysAlis171 .NET)
(compiled Feb  1 2013,16:14:44)
;
_computing_data_reduction
;
CrysAlisPro, Agilent Technologies,
Version 1.171.36.28 (release 01-02-2013 CrysAlis171 .NET)
(compiled Feb  1 2013,16:14:44)
;
_computing_structure_refinement 'SHELXL-97 (Sheldrick, 1997)'
_computing_structure_solution 'SHELXS-97 (Sheldrick, 1990)'
_diffrn_ambient_temperature 110.00(10)
_diffrn_measured_fraction_theta_full 0.998
_diffrn_measured_fraction_theta_max 0.998
_diffrn_measurement_device_type 'oxford gemini s'
_diffrn_measurement_method '\w scans'
_diffrn_radiation_monochromator graphite
_diffrn_radiation_source 'fine-focus sealed tube'
_diffrn_radiation_type MoK\a
_diffrn_radiation_wavelength 0.71073
_diffrn_reflns_av_R_equivalents 0.0336
_diffrn_reflns_av_sigmaI/netI 0.0560
_diffrn_reflns_limit_h_max 6
_diffrn_reflns_limit_h_min -10
_diffrn_reflns_limit_k_max 10
_diffrn_reflns_limit_k_min -10
_diffrn_reflns_limit_l_max 33
_diffrn_reflns_limit_l_min -31
_diffrn_reflns_number 5954
_diffrn_reflns_theta_full 25.50
_diffrn_reflns_theta_max 25.50
_diffrn_reflns_theta_min 2.99
_diffrn_standards_decay_% 0
_diffrn_standards_interval_count 50
_diffrn_standards_interval_time 10
_diffrn_standards_number 2
_exptl_absorpt_coefficient_mu 0.868
_exptl_absorpt_correction_T_max 1.00000
_exptl_absorpt_correction_T_min 0.97511
_exptl_absorpt_correction_type multi-scan
_exptl_absorpt_process_details
;
CrysAlisPro, Agilent Technologies,
Version 1.171.36.28 (release 01-02-2013 CrysAlis171 .NET)
(compiled Feb  1 2013,16:14:44)
Empirical absorption correction using spherical harmonics,
 implemented in SCALE3 ABSPACK scaling algorithm.
;
_exptl_crystal_colour yellow
_exptl_crystal_density_diffrn 1.413
_exptl_crystal_density_method 'not measured'
_exptl_crystal_description block
_exptl_crystal_F_000 864
_exptl_crystal_size_max 0.3
_exptl_crystal_size_mid 0.2
_exptl_crystal_size_min 0.08
_refine_diff_density_max 0.450
_refine_diff_density_min -0.298
_refine_diff_density_rms 0.064
_refine_ls_abs_structure_details 'Flack H D (1983), Acta Cryst. A39, 876-881'
_refine_ls_abs_structure_Flack 0.012(19)
_refine_ls_extinction_method none
_refine_ls_goodness_of_fit_ref 1.045
_refine_ls_hydrogen_treatment constr
_refine_ls_matrix_type full
_refine_ls_number_parameters 246
_refine_ls_number_reflns 3481
_refine_ls_number_restraints 93
_refine_ls_restrained_S_all 1.051
_refine_ls_R_factor_all 0.0436
_refine_ls_R_factor_gt 0.0385
_refine_ls_shift/su_max 0.003
_refine_ls_shift/su_mean 0.000
_refine_ls_structure_factor_coef Fsqd
_refine_ls_weighting_details 'calc w=1/[\s^2^(Fo^2^)+(0.0282P)^2^+0.6762P] where P=(Fo^2^+2Fc^2^)/3'
_refine_ls_weighting_scheme calc
_refine_ls_wR_factor_gt 0.0767
_refine_ls_wR_factor_ref 0.0788
_reflns_number_gt 3229
_reflns_number_total 3481
_reflns_threshold_expression >2sigma(I)
_cod_data_source_file om500953c_si_002.cif
_cod_data_source_block MK-343ee
_cod_depositor_comments 'Adding full bibliography for 4084604--4084613.cif.'
_cod_database_code 4084613

loop_
_symmetry_equiv_pos_as_xyz
'x, y, z'
'-x+1/2, -y, z+1/2'
'x+1/2, -y+1/2, -z'
'-x, y+1/2, -z+1/2'

loop_
_atom_site_label
_atom_site_type_symbol
_atom_site_fract_x
_atom_site_fract_y
_atom_site_fract_z
_atom_site_U_iso_or_equiv
_atom_site_adp_type
_atom_site_occupancy
_atom_site_symmetry_multiplicity
_atom_site_calc_flag
_atom_site_refinement_flags
_atom_site_disorder_assembly
_atom_site_disorder_group
C1 C 0.3154(4) 0.9575(4) 0.32136(11) 0.0144(7) Uani 1 1 d . . .
C2 C 0.4714(4) 0.8888(3) 0.32324(11) 0.0159(7) Uani 1 1 d . K .
C3 C 0.5703(4) 0.9599(4) 0.28789(12) 0.0207(8) Uani 1 1 d . . .
H3 H 0.6777 0.9376 0.2824 0.025 Uiso 1 1 calc R A 1
C4 C 0.4775(4) 1.0712(4) 0.26231(11) 0.0210(7) Uani 1 1 d . K .
H4 H 0.5130 1.1342 0.2368 0.025 Uiso 1 1 calc R B 1
C5 C 0.3200(4) 1.0699(4) 0.28242(11) 0.0175(7) Uani 1 1 d . K .
H5 H 0.2349 1.1315 0.2721 0.021 Uiso 1 1 calc R C 1
C6 C 0.4240(4) 1.2510(4) 0.39640(13) 0.0221(8) Uani 1 1 d . . .
H6 H 0.3291 1.2431 0.4140 0.027 Uiso 1 1 calc R D 1
C7 C 0.5651(4) 1.1626(4) 0.40448(12) 0.0211(8) Uani 1 1 d . K .
H7 H 0.5793 1.0873 0.4286 0.025 Uiso 1 1 calc R E 1
C8 C 0.6804(4) 1.2091(4) 0.36947(12) 0.0219(8) Uani 1 1 d . . .
H8 H 0.7833 1.1689 0.3664 0.026 Uiso 1 1 calc R F 1
C9 C 0.6125(4) 1.3273(4) 0.33990(13) 0.0217(8) Uani 1 1 d . K .
H9 H 0.6629 1.3785 0.3141 0.026 Uiso 1 1 calc R G 1
C10 C 0.4538(4) 1.3539(4) 0.35651(12) 0.0203(8) Uani 1 1 d . K .
H10 H 0.3820 1.4258 0.3436 0.024 Uiso 1 1 calc R H 1
C11 C 0.6756(4) 0.7390(4) 0.35997(14) 0.0271(9) Uani 1 1 d . . .
H11A H 0.7187 0.7013 0.3296 0.041 Uiso 1 1 calc R I 1
H11B H 0.6914 0.6622 0.3851 0.041 Uiso 1 1 calc R I 1
H11C H 0.7290 0.8337 0.3690 0.041 Uiso 1 1 calc R I 1
C12 C 0.1066(4) 0.7030(4) 0.34489(11) 0.0143(7) Uani 1 1 d . . .
C13 C 0.1015(4) 0.6486(4) 0.29670(11) 0.0167(7) Uani 1 1 d . . .
H13 H 0.1245 0.7160 0.2709 0.020 Uiso 1 1 calc R . .
C14 C 0.0624(4) 0.4949(4) 0.28700(12) 0.0188(8) Uani 1 1 d . . .
H14 H 0.0577 0.4596 0.2548 0.023 Uiso 1 1 calc R K .
C15 C 0.0306(4) 0.3945(4) 0.32511(12) 0.0201(7) Uani 1 1 d . . .
H15 H 0.0048 0.2912 0.3186 0.024 Uiso 1 1 calc R . .
C16 C 0.0367(4) 0.4468(4) 0.37319(13) 0.0224(8) Uani 1 1 d . . .
H16 H 0.0163 0.3784 0.3989 0.027 Uiso 1 1 calc R K .
C17 C 0.0734(4) 0.6010(4) 0.38277(12) 0.0175(7) Uani 1 1 d . . .
H17 H 0.0758 0.6364 0.4150 0.021 Uiso 1 1 calc R . .
C18 C 0.1653(4) 0.9388(4) 0.41926(11) 0.0211(7) Uani 1 1 d U J 1
C19 C 0.0555(5) 1.0354(4) 0.44281(13) 0.0330(9) Uani 1 1 d U J 1
H19 H -0.0295 1.0777 0.4253 0.040 Uiso 1 1 calc R J 1
C20 C 0.0726(6) 1.0689(5) 0.49236(14) 0.0489(11) Uani 1 1 d U J 1
H20 H -0.0010 1.1331 0.5080 0.059 Uiso 1 1 calc R J 1
C21 C 0.1977(6) 1.0072(6) 0.51802(15) 0.0537(12) Uani 1 1 d U J 1
H21 H 0.2106 1.0323 0.5510 0.064 Uiso 1 1 calc R J 1
C22 C 0.3057(6) 0.9078(6) 0.49549(14) 0.0482(11) Uani 1 1 d U J 1
H22 H 0.3892 0.8647 0.5135 0.058 Uiso 1 1 calc R J 1
C23 C 0.2892(4) 0.8724(5) 0.44576(12) 0.0330(9) Uani 1 1 d U J 1
H23 H 0.3606 0.8048 0.4306 0.040 Uiso 1 1 calc R J 1
O1 O 0.5072(3) 0.7685(2) 0.35424(8) 0.0210(5) Uani 1 1 d . K 1
O2 O -0.0007(3) 1.0034(2) 0.33564(7) 0.0186(5) Uani 1 1 d . J 1
Fe1 Fe 0.48324(5) 1.12550(5) 0.334991(15) 0.01495(12) Uani 1 1 d . K 1
P1 P 0.13687(10) 0.90976(10) 0.35415(3) 0.01389(19) Uani 1 1 d U J 1

loop_
_atom_site_aniso_label
_atom_site_aniso_U_11
_atom_site_aniso_U_22
_atom_site_aniso_U_33
_atom_site_aniso_U_23
_atom_site_aniso_U_13
_atom_site_aniso_U_12
C1 0.0153(16) 0.0113(16) 0.0166(17) -0.0052(13) 0.0007(13) -0.0035(14)
C2 0.0183(16) 0.0085(14) 0.0208(15) -0.0032(13) 0.0018(13) -0.0015(16)
C3 0.0159(17) 0.0171(17) 0.0291(19) -0.0087(16) 0.0093(15) 0.0007(15)
C4 0.0248(19) 0.0205(16) 0.0175(16) -0.0009(14) 0.0032(15) -0.0063(18)
C5 0.0200(17) 0.0163(17) 0.0161(16) -0.0010(14) 0.0008(14) 0.0013(15)
C6 0.0219(19) 0.0209(18) 0.0236(19) -0.0112(16) 0.0024(15) -0.0035(17)
C7 0.0235(18) 0.0189(18) 0.0210(17) -0.0055(15) -0.0051(14) -0.0043(16)
C8 0.0135(17) 0.021(2) 0.031(2) -0.0071(16) -0.0053(15) -0.0043(16)
C9 0.0203(17) 0.0147(17) 0.0300(19) -0.0012(16) 0.0014(16) -0.0071(15)
C10 0.0192(18) 0.0106(16) 0.0310(18) -0.0047(16) -0.0053(14) -0.0001(15)
C11 0.0182(19) 0.0203(19) 0.043(2) -0.0018(18) -0.0076(17) 0.0033(17)
C12 0.0088(15) 0.0150(16) 0.0192(17) -0.0002(14) -0.0003(13) 0.0009(14)
C13 0.0129(15) 0.0175(18) 0.0196(16) 0.0026(14) 0.0005(13) 0.0020(16)
C14 0.0141(16) 0.0202(17) 0.0221(18) -0.0080(15) 0.0003(13) 0.0013(16)
C15 0.0113(15) 0.0089(15) 0.040(2) -0.0040(14) 0.0024(15) -0.0017(15)
C16 0.0182(18) 0.0171(17) 0.0318(19) 0.0091(15) 0.0051(15) 0.0004(17)
C17 0.0147(15) 0.0201(18) 0.0179(16) 0.0025(15) 0.0018(12) -0.0012(16)
C18 0.0271(18) 0.0202(17) 0.0161(15) -0.0007(14) 0.0042(14) -0.0095(15)
C19 0.051(2) 0.0266(18) 0.0213(16) -0.0018(15) 0.0068(16) 0.0010(18)
C20 0.080(3) 0.042(2) 0.0247(19) -0.0076(18) 0.0175(19) 0.001(2)
C21 0.089(3) 0.053(3) 0.0185(19) -0.0077(19) 0.0016(19) -0.012(3)
C22 0.055(2) 0.063(3) 0.0266(18) 0.005(2) -0.0121(18) -0.011(2)
C23 0.0318(19) 0.046(2) 0.0208(16) 0.0004(18) -0.0016(14) -0.005(2)
O1 0.0149(12) 0.0169(11) 0.0313(12) 0.0020(10) -0.0006(12) 0.0023(12)
O2 0.0157(10) 0.0165(10) 0.0234(11) 0.0010(10) 0.0036(12) 0.0005(11)
Fe1 0.0124(2) 0.0129(2) 0.0195(2) -0.00136(19) 0.0007(2) -0.0014(2)
P1 0.0130(4) 0.0139(4) 0.0147(4) -0.0013(3) 0.0017(3) -0.0015(4)

loop_
_atom_type_symbol
_atom_type_description
_atom_type_scat_dispersion_real
_atom_type_scat_dispersion_imag
_atom_type_scat_source
C C 0.0033 0.0016 'International Tables Vol C Tables 4.2.6.8 and 6.1.1.4'
H H 0.0000 0.0000 'International Tables Vol C Tables 4.2.6.8 and 6.1.1.4'
O O 0.0106 0.0060 'International Tables Vol C Tables 4.2.6.8 and 6.1.1.4'
Fe Fe 0.3463 0.8444 'International Tables Vol C Tables 4.2.6.8 and 6.1.1.4'
P P 0.1023 0.0942 'International Tables Vol C Tables 4.2.6.8 and 6.1.1.4'

loop_
_geom_angle_atom_site_label_1
_geom_angle_atom_site_label_2
_geom_angle_atom_site_label_3
_geom_angle
C2 C1 C5 106.2(3)
C2 C1 P1 130.4(2)
C5 C1 P1 123.1(2)
C2 C1 Fe1 70.09(17)
C5 C1 Fe1 69.02(18)
P1 C1 Fe1 130.04(17)
O1 C2 C3 128.4(3)
O1 C2 C1 122.2(3)
C3 C2 C1 109.4(3)
O1 C2 Fe1 129.7(2)
C3 C2 Fe1 69.56(17)
C1 C2 Fe1 69.09(17)
C2 C3 C4 107.9(3)
C2 C3 Fe1 70.33(17)
C4 C3 Fe1 69.25(17)
C3 C4 C5 108.2(3)
C3 C4 Fe1 70.24(18)
C5 C4 Fe1 69.48(18)
C4 C5 C1 108.3(3)
C4 C5 Fe1 69.52(18)
C1 C5 Fe1 69.80(18)
C7 C6 C10 107.8(3)
C7 C6 Fe1 69.23(18)
C10 C6 Fe1 70.13(19)
C8 C7 C6 108.1(3)
C8 C7 Fe1 69.25(19)
C6 C7 Fe1 70.15(19)
C9 C8 C7 108.3(3)
C9 C8 Fe1 70.33(19)
C7 C8 Fe1 70.08(19)
C8 C9 C10 108.0(3)
C8 C9 Fe1 69.03(19)
C10 C9 Fe1 70.36(19)
C9 C10 C6 107.9(3)
C9 C10 Fe1 69.17(19)
C6 C10 Fe1 69.39(18)
C17 C12 C13 119.1(3)
C17 C12 P1 123.0(2)
C13 C12 P1 117.6(2)
C14 C13 C12 120.4(3)
C15 C14 C13 119.9(3)
C14 C15 C16 120.3(3)
C17 C16 C15 119.8(3)
C12 C17 C16 120.6(3)
C23 C18 C19 119.8(3)
C23 C18 P1 123.6(3)
C19 C18 P1 116.6(3)
C20 C19 C18 120.2(4)
C21 C20 C19 119.8(4)
C20 C21 C22 120.7(4)
C21 C22 C23 120.0(4)
C18 C23 C22 119.4(4)
C2 O1 C11 114.5(3)
C8 Fe1 C5 162.51(13)
C8 Fe1 C4 123.44(14)
C5 Fe1 C4 41.00(13)
C8 Fe1 C7 40.68(13)
C5 Fe1 C7 156.30(13)
C4 Fe1 C7 161.39(13)
C8 Fe1 C1 152.94(14)
C5 Fe1 C1 41.18(12)
C4 Fe1 C1 69.24(13)
C7 Fe1 C1 120.60(13)
C8 Fe1 C9 40.64(14)
C5 Fe1 C9 126.76(14)
C4 Fe1 C9 105.67(14)
C7 Fe1 C9 68.27(14)
C1 Fe1 C9 166.12(13)
C8 Fe1 C3 104.30(14)
C5 Fe1 C3 68.55(14)
C4 Fe1 C3 40.51(13)
C7 Fe1 C3 124.83(14)
C1 Fe1 C3 68.94(12)
C9 Fe1 C3 116.15(13)
C8 Fe1 C6 68.42(14)
C5 Fe1 C6 122.41(13)
C4 Fe1 C6 155.33(14)
C7 Fe1 C6 40.62(13)
C1 Fe1 C6 110.67(13)
C9 Fe1 C6 68.25(14)
C3 Fe1 C6 164.02(14)
C8 Fe1 C2 117.39(13)
C5 Fe1 C2 68.10(13)
C4 Fe1 C2 67.75(12)
C7 Fe1 C2 108.35(13)
C1 Fe1 C2 40.82(12)
C9 Fe1 C2 150.57(13)
C3 Fe1 C2 40.11(12)
C6 Fe1 C2 129.31(13)
C8 Fe1 C10 68.21(13)
C5 Fe1 C10 110.07(13)
C4 Fe1 C10 119.48(13)
C7 Fe1 C10 68.11(13)
C1 Fe1 C10 129.81(13)
C9 Fe1 C10 40.46(13)
C3 Fe1 C10 151.71(13)
C6 Fe1 C10 40.48(13)
C2 Fe1 C10 167.69(13)
O2 P1 C1 110.54(14)
O2 P1 C18 111.07(14)
C1 P1 C18 110.46(16)
O2 P1 C12 111.93(13)
C1 P1 C12 105.77(14)
C18 P1 C12 106.88(15)

loop_
_geom_bond_atom_site_label_1
_geom_bond_atom_site_label_2
_geom_bond_distance
C1 C2 1.432(4)
C1 C5 1.435(4)
C1 P1 1.787(3)
C1 Fe1 2.046(3)
C2 O1 1.367(4)
C2 C3 1.409(4)
C2 Fe1 2.059(3)
C3 C4 1.414(5)
C3 Fe1 2.049(3)
C4 C5 1.426(4)
C4 Fe1 2.036(3)
C5 Fe1 2.035(3)
C6 C7 1.420(5)
C6 C10 1.423(5)
C6 Fe1 2.052(3)
C7 C8 1.414(5)
C7 Fe1 2.039(3)
C8 C9 1.415(5)
C8 Fe1 2.029(3)
C9 C10 1.420(5)
C9 Fe1 2.046(3)
C10 Fe1 2.061(3)
C11 O1 1.438(4)
C12 C17 1.382(4)
C12 C13 1.395(4)
C12 P1 1.811(3)
C13 C14 1.385(4)
C14 C15 1.376(4)
C15 C16 1.386(5)
C16 C17 1.384(5)
C18 C23 1.385(5)
C18 C19 1.394(5)
C18 P1 1.808(3)
C19 C20 1.388(5)
C20 C21 1.365(6)
C21 C22 1.386(6)
C22 C23 1.396(5)
O2 P1 1.491(2)
